data_4341177
loop_
_publ_author_name
'Sun, Yun-Lei'
'Ablimit, Abduweli'
'Zhai, Hui-Fei'
'Bao, Jin-Ke'
'Tang, Zhang-Tu'
'Wang, Xin-Bo'
'Wang, Nan-Lin'
'Feng, Chun-Mu'
'Cao, Guang-Han'

_publ_section_title
;
 Design and Synthesis of a New Layered Thermoelectric Material LaPbBiS3O.
;
_journal_issue 20
_journal_name_full 'Inorganic chemistry'
_journal_page_first 11125
_journal_page_last 11129
_journal_paper_doi 10.1021/ic501687h
_journal_volume 53
_journal_year 2014
_chemical_formula_sum 'Bi La O Pb S3'
_chemical_formula_weight 667.30
_space_group_IT_number 129
_symmetry_cell_setting tetragonal
_symmetry_Int_Tables_number 129
_symmetry_space_group_name_Hall 'P 4ab 2ab -1ab'
_symmetry_space_group_name_H-M 'P 4/n m m :1'
_audit_update_record
;
2014-07-17 # Formatted by publCIF

;
_cell_angle_alpha 90.000
_cell_angle_beta 90.000
_cell_angle_gamma 90.000
_cell_formula_units_Z 2
_cell_length_a 4.09819(9)
_cell_length_b 4.09819(9)
_cell_length_c 19.77545(63)
_cell_measurement_radiation X-rays
_cell_measurement_temperature 300
_cell_measurement_wavelength 1.540562
_cell_volume 332.132(15)
_computing_structure_refinement Rietan-200
_computing_structure_solution 'starting values from the literature'
_diffrn_ambient_temperature 300
_diffrn_measurement_device_type
;
Lab of ZJU
;
_diffrn_radiation_source 'Cu K alpha1'
_diffrn_radiation_type X-rays
_diffrn_radiation_wavelength 1.540562
_pd_block_id LaPbBiS3O
_pd_meas_scan_method step
_pd_phase_name LaPbBiS3O
_pd_proc_2theta_range_inc 0.02
_pd_proc_2theta_range_max 120
_pd_proc_2theta_range_min 10.02
_pd_proc_ls_prof_wR_factor 0.0686
_refine_ls_wR_factor_all 0.0686
_cod_data_source_file ic501687h_si_001.cif
_cod_data_source_block LaPbBiS3O
_cod_depositor_comments 'Adding full bibliography for 4341177.cif.'
_cod_original_cell_volume 332.1317(146)
_cod_original_sg_symbol_Hall -P_4a_2a
_cod_original_sg_symbol_H-M 'P 4/n m m'
_cod_original_formula_sum 'La Pb Bi S3 O'
_cod_database_code 4341177

loop_
_symmetry_equiv_pos_site_id
_symmetry_equiv_pos_as_xyz
1 x,y,z
2 -x,-y,z
3 -y+1/2,x+1/2,z
4 y+1/2,-x+1/2,z
5 -x+1/2,y+1/2,-z
6 x+1/2,-y+1/2,-z
7 y,x,-z
8 -y,-x,-z
9 -x+1/2,-y+1/2,-z
10 x+1/2,y+1/2,-z
11 y,-x,-z
12 -y,x,-z
13 x,-y,z
14 -x,y,z
15 -y+1/2,-x+1/2,z
16 y+1/2,x+1/2,z

loop_
_atom_site_label
_atom_site_type_symbol
_atom_site_fract_x
_atom_site_fract_y
_atom_site_fract_z
_atom_site_symmetry_multiplicity
_atom_site_Wyckoff_symbol
_atom_site_thermal_displace_type
_atom_site_U_iso_or_equiv
_atom_site_occupancy
S1 S 0.5 0.0 0.7230(7) 2 c Biso 0.243 1.0
S2 S 0.5 0.0 0.1236(8) 2 c Biso 0.024 1.0
S3 S 0.5 0.0 0.4260(9) 2 c Biso 0.243 1.0
O O 0.0 0.0 0.0 2 c Biso 0.7 1.0
La La 0.0 0.5 0.0852(3) 2 a Biso 2.734 1.0
Pb1 Pb 0.5 0.0 0.5670(1) 2 c Biso 0.454 0.5
Pb2 Pb 0.5 0.0 0.25293 2 c Biso 0.907 0.5
Bi1 Bi 0.5 0.0 0.2529(2) 2 c Biso 1.108 0.5
Bi2 Bi 0.5 0.0 0.5670 2 c Biso 0.451 0.5

loop_
_pd_phase_id
_pd_phase_block_id
_pd_phase_mass_%
1 LaPbBiS3O 100(1)
